data_7130873
loop_
_publ_author_name
'Taylor, Lauren L. K.'
'Andrews, Rebecca'
'Sung, April C. Y.'
'Vitorica-Yrezabal, I\~nigo J.'
'Riddell, Imogen A.'

_publ_section_title
;
 Synthesis and characterisation of an integratively self-sorted [Fe4L6]8+
 tetrahedron
;
_journal_name_full 'Chemical Communications'
_journal_paper_doi 10.1039/D2CC04624E
_journal_year 2022
_chemical_formula_moiety 'C54 H45 Fe1 N13, 0.667(Cl3 O12.001), 3(C2 H3 N)'
_chemical_formula_sum 'C60 H54 Cl2 Fe N16 O8'
_chemical_formula_weight 1253.94
_chemical_name_systematic 040(1.230)
_space_group_crystal_system trigonal
_space_group_IT_number 167
_space_group_name_Hall '-R 3 2"c'
_space_group_name_H-M_alt 'R -3 c :H'
_atom_sites_solution_hydrogens mixed
_audit_creation_date 2021-04-27
_audit_creation_method
;
Olex2 1.3
(compiled 2020.11.12 svn.r5f609507 for OlexSys, GUI svn.r6272)
;
_audit_update_record
;
2021-09-27 deposited with the CCDC.	2022-10-10 downloaded from the CCDC.
;
_cell_angle_alpha 90
_cell_angle_beta 90
_cell_angle_gamma 120
_cell_formula_units_Z 12
_cell_length_a 14.7047(2)
_cell_length_b 14.7047(2)
_cell_length_c 99.8911(10)
_cell_measurement_reflns_used 11178
_cell_measurement_temperature 99.96(10)
_cell_measurement_theta_max 74.5170
_cell_measurement_theta_min 2.6230
_cell_volume 18705.5(4)
_computing_cell_refinement 'CrysAlisPro 1.171.39.46 (Rigaku OD, 2018)'
_computing_data_collection 'CrysAlisPro 1.171.39.46 (Rigaku OD, 2018)'
_computing_data_reduction 'CrysAlisPro 1.171.39.46 (Rigaku OD, 2018)'
_computing_molecular_graphics 'Olex2 1.3 (Dolomanov et al., 2009)'
_computing_publication_material 'Olex2 1.3 (Dolomanov et al., 2009)'
_computing_structure_refinement 'SHELXL 2018/3 (Sheldrick, 2015)'
_computing_structure_solution 'ShelXT (Sheldrick, 2015)'
_diffrn_ambient_environment N~2~
_diffrn_ambient_temperature 99.96(10)
_diffrn_detector 'CCD plate'
_diffrn_measured_fraction_theta_full 0.999
_diffrn_measured_fraction_theta_max 0.991
_diffrn_measurement_details
;
List of Runs (angles in degrees, time in seconds):

  # Type    Start    End  Width  t~exp~   \w     \q     \k     \f   Frames
#--------------------------------------------------------------------------
  1  \w     37.00 113.00   0.50    1.00    --   42.40  50.00  60.00  152
  2  \w     55.00 126.00   0.50    1.00    --   42.40  30.00  90.00  142
  3  \w     25.00  51.00   0.50    1.00    --   42.40  30.00  90.00   52
  4  \w    -47.00   5.00   0.50    1.00    --   42.40  50.00  60.00  104
  5  \w    -41.00  32.00   0.50    1.00    --   44.40  60.00 120.00  146
  6  \w     55.00 134.00   0.50    1.00    --   44.40  60.00 120.00  158
  7  \w    139.00 199.00   0.50    5.00    --  110.00  30.00  90.00  120
  8  \w     42.00 199.00   0.50    5.00    --  110.00   0.00  90.00  314
  9  \w    170.00 196.00   0.50    5.00    --  110.00  44.00  42.61   52
 10  \w     63.00 192.00   0.50    5.00    --  110.00  50.00  30.00  258
 11  \w     22.00  48.00   0.50    5.00    --  110.00  40.00  60.00   52
 12  \w     87.00 113.00   0.50    5.00    --  110.00  40.00  60.00   52
 13  \w     21.00  46.00   0.50    5.00    --  110.00  50.00  30.00   50
 14  \w     56.00 195.00   0.50    5.00    --  110.00  20.00  90.00  278
 15  \w    174.00 199.00   0.50    5.00    --  110.00  10.00 -90.00   50
 16  \w     76.00 136.00   0.50    5.00    --  110.00  44.00  42.61  120
 17  \w     21.00  53.00   0.50    5.00    --  110.00  30.00  60.00   64
 18  \w     25.00  67.00   0.50    5.00    --  110.00  50.00  60.00   84
 19  \w     21.00  47.00   0.50    5.00    --  110.00  44.00  42.61   52
;
_diffrn_measurement_device 'four-circle diffractometer'
_diffrn_measurement_device_type 'XtaLAB AFC11 (RINC): quarter-chi single'
_diffrn_measurement_method '\w scans'
_diffrn_orient_matrix_type 'CrysAlisPro convention (1999,Acta A55,543-557)'
_diffrn_orient_matrix_UB_11 -0.0972915000
_diffrn_orient_matrix_UB_12 -0.0771462000
_diffrn_orient_matrix_UB_13 -0.0081626000
_diffrn_orient_matrix_UB_21 0.0045956000
_diffrn_orient_matrix_UB_22 0.0929437000
_diffrn_orient_matrix_UB_23 -0.0077361000
_diffrn_orient_matrix_UB_31 0.0715510000
_diffrn_orient_matrix_UB_32 -0.0085809000
_diffrn_orient_matrix_UB_33 -0.0105500000
_diffrn_radiation_monochromator mirror
_diffrn_radiation_probe x-ray
_diffrn_radiation_type 'Cu K\a'
_diffrn_radiation_wavelength 1.54184
_diffrn_reflns_av_R_equivalents 0.0385
_diffrn_reflns_av_unetI/netI 0.0221
_diffrn_reflns_Laue_measured_fraction_full 0.999
_diffrn_reflns_Laue_measured_fraction_max 0.991
_diffrn_reflns_limit_h_max 17
_diffrn_reflns_limit_h_min -15
_diffrn_reflns_limit_k_max 12
_diffrn_reflns_limit_k_min -18
_diffrn_reflns_limit_l_max 123
_diffrn_reflns_limit_l_min -122
_diffrn_reflns_number 41454
_diffrn_reflns_point_group_measured_fraction_full 0.999
_diffrn_reflns_point_group_measured_fraction_max 0.991
_diffrn_reflns_theta_full 67.684
_diffrn_reflns_theta_max 76.180
_diffrn_reflns_theta_min 2.654
_diffrn_source 'Rotating-anode X-ray tube (dual wavelength)'
_diffrn_source_type 'Rigaku (Cu) X-ray DW Source'
_exptl_absorpt_coefficient_mu 3.279
_exptl_absorpt_correction_T_max 1.00000
_exptl_absorpt_correction_T_min 0.53999
_exptl_absorpt_correction_type multi-scan
_exptl_absorpt_process_details
;
CrysAlisPro 1.171.39.46 (Rigaku Oxford Diffraction, 2018)
Empirical absorption correction using spherical harmonics,
 implemented in SCALE3 ABSPACK scaling algorithm.
;
_exptl_crystal_colour 'clear dark violet'
_exptl_crystal_colour_lustre clear
_exptl_crystal_colour_modifier dark
_exptl_crystal_colour_primary violet
_exptl_crystal_density_diffrn 1.336
_exptl_crystal_description block
_exptl_crystal_F_000 7800
_exptl_crystal_preparation MeCN/EtOEt
_exptl_crystal_recrystallization_method MeCN/EtOEt
_exptl_crystal_size_max 0.1
_exptl_crystal_size_mid 0.1
_exptl_crystal_size_min 0.1
_refine_diff_density_max 2.199
_refine_diff_density_min -2.214
_refine_diff_density_rms 0.151
_refine_ls_extinction_method none
_refine_ls_goodness_of_fit_ref 1.611
_refine_ls_hydrogen_treatment constr
_refine_ls_matrix_type full
_refine_ls_number_parameters 318
_refine_ls_number_reflns 4330
_refine_ls_number_restraints 110
_refine_ls_restrained_S_all 1.635
_refine_ls_R_factor_all 0.1108
_refine_ls_R_factor_gt 0.1052
_refine_ls_shift/su_max 0.002
_refine_ls_shift/su_mean 0.000
_refine_ls_structure_factor_coef Fsqd
_refine_ls_weighting_details 'w=1/[\s^2^(Fo^2^)+(0.2000P)^2^] where P=(Fo^2^+2Fc^2^)/3'
_refine_ls_weighting_scheme calc
_refine_ls_wR_factor_gt 0.3256
_refine_ls_wR_factor_ref 0.3372
_reflns_Friedel_coverage 0.000
_reflns_number_gt 3844
_reflns_number_total 4330
_reflns_threshold_expression 'I > 2\s(I)'
_cod_data_source_file d2cc04624e2.cif
_cod_data_source_block lir29
_cod_original_cell_volume 18705.5(5)
_cod_original_sg_symbol_H-M 'R -3 c'
_cod_database_code 7130873
_shelx_shelxl_version_number 2018/3
_shelx_space_group_comment
;
The symmetry employed for this shelxl refinement is uniquely defined
by the following loop, which should always be used as a source of
symmetry information in preference to the above space-group names.
They are only intended as comments.
;
_shelx_estimated_absorpt_t_max 0.735
_shelx_estimated_absorpt_t_min 0.735
_reflns_odcompleteness_completeness 99.95
_reflns_odcompleteness_iscentric 1
_reflns_odcompleteness_theta 68.13
_olex2_refinement_description
;
1. Fixed Uiso
 At 1.2 times of:
  All C(H) groups, All C(H,H) groups
 At 1.5 times of:
  All C(H,H,H) groups
2. Restrained distances
 C6-C1
 1.5 with sigma of 0.02
 N3-C6
 2.7 with sigma of 0.02
 N3-C1
 1.2 with sigma of 0.02
 N3-C1 \\sim N00W-C00U
 with sigma of 0.002
 C6-C1 \\sim C2-C00U
 with sigma of 0.002
 Cl02-O00R \\sim Cl02-O1
 with sigma of 0.02
 Cl02-O00T \\sim Cl02-O00U
 with sigma of 0.02
3. Uiso/Uaniso restraints and constraints
O00T \\sim Cl02 \\sim O00R: within 2A with sigma of 0.002 and sigma for
terminal atoms of 0.004 within 2A
N00W \\sim C00U \\sim C1 \\sim N3 \\sim C2 \\sim C6: within 2A with sigma of
0.02 and sigma for terminal atoms of 0.04 within 2A
O00U \\sim O00T \\sim O1 \\sim O00R: within 2A with sigma of 0.02 and sigma for
terminal atoms of 0.04 within 2A
O00U \\sim O00T \\sim O00R \\sim O1: within 2A with sigma of 0.002 and sigma
for terminal atoms of 0.004 within 2A
4. Rigid body (RIGU) restrains
 O00T, Cl02, O00R
 with sigma for 1-2 distances of 0.002 and sigma for 1-3 distances of 0.002
5. Others
 Sof(O00U)=Sof(O1)=0.66667*(1-FVAR(2))
 Sof(O00R)=Sof(O00T)=0.66667*FVAR(2)
 Sof(N3)=Sof(C6)=Sof(H6A)=Sof(H6B)=Sof(H6C)=Sof(C1)=1-FVAR(2)
 Sof(C00U)=Sof(N00W)=Sof(C2)=Sof(H2A)=Sof(H2B)=Sof(H2C)=FVAR(2)
 Fixed Sof: Cl02(0.3333)
6.a Riding coordinates:
 C6(H6A,H6B,H6C)
6.b Secondary CH2 refined with riding coordinates:
 C00H(H00A,H00C), C00K(H00H,H00I)
6.c Aromatic/amide H refined with riding coordinates:
 C00B(H00B), C00D(H00D), C00E(H00E), C00F(H00F), C00G(H00G), C00J(H00J),
 C00M(H00M), C00N(H00N), C00O(H00O), C00P(H00P), C00Q(H00Q)
6.d Idealised Me refined as rotating group:
 C2(H2A,H2B,H2C)
;
_olex2_submission_special_instructions 'No special instructions were received'
_oxdiff_exptl_absorpt_empirical_details
;
Empirical correction (ABSPACK) includes:
- Absorption correction using spherical harmonics
- Frame scaling
;
_oxdiff_exptl_absorpt_empirical_full_max 2.106
_oxdiff_exptl_absorpt_empirical_full_min 0.727

loop_
_space_group_symop_operation_xyz
'x, y, z'
'-y, x-y, z'
'-x+y, -x, z'
'y, x, -z+1/2'
'x-y, -y, -z+1/2'
'-x, -x+y, -z+1/2'
'x+2/3, y+1/3, z+1/3'
'-y+2/3, x-y+1/3, z+1/3'
'-x+y+2/3, -x+1/3, z+1/3'
'y+2/3, x+1/3, -z+5/6'
'x-y+2/3, -y+1/3, -z+5/6'
'-x+2/3, -x+y+1/3, -z+5/6'
'x+1/3, y+2/3, z+2/3'
'-y+1/3, x-y+2/3, z+2/3'
'-x+y+1/3, -x+2/3, z+2/3'
'y+1/3, x+2/3, -z+7/6'
'x-y+1/3, -y+2/3, -z+7/6'
'-x+1/3, -x+y+2/3, -z+7/6'
'-x, -y, -z'
'y, -x+y, -z'
'x-y, x, -z'
'-y, -x, z-1/2'
'-x+y, y, z-1/2'
'x, x-y, z-1/2'
'-x+2/3, -y+1/3, -z+1/3'
'y+2/3, -x+y+1/3, -z+1/3'
'x-y+2/3, x+1/3, -z+1/3'
'-y+2/3, -x+1/3, z-1/6'
'-x+y+2/3, y+1/3, z-1/6'
'x+2/3, x-y+1/3, z-1/6'
'-x+1/3, -y+2/3, -z+2/3'
'y+1/3, -x+y+2/3, -z+2/3'
'x-y+1/3, x+2/3, -z+2/3'
'-y+1/3, -x+2/3, z+1/6'
'-x+y+1/3, y+2/3, z+1/6'
'x+1/3, x-y+2/3, z+1/6'

loop_
_atom_site_label
_atom_site_type_symbol
_atom_site_fract_x
_atom_site_fract_y
_atom_site_fract_z
_atom_site_U_iso_or_equiv
_atom_site_adp_type
_atom_site_occupancy
_atom_site_site_symmetry_order
_atom_site_calc_flag
_atom_site_refinement_flags_posn
_atom_site_refinement_flags_adp
_atom_site_refinement_flags_occupancy
_atom_site_disorder_assembly
_atom_site_disorder_group
Fe01 Fe 1.000000 1.000000 0.38852(2) 0.0355(4) Uani 1 3 d S T P . .
Cl02 Cl 0.61085(12) 0.94418(12) 0.416667 0.0623(7) Uani 0.6666 2 d DS TU P . .
Cl00 Cl 1.000000 1.000000 0.30875(4) 0.0834(8) Uani 1 3 d S T P . .
N004 N 0.8681(2) 0.9481(2) 0.37816(3) 0.0375(6) Uani 1 1 d . . . . .
N005 N 0.9367(2) 1.0685(2) 0.39880(3) 0.0416(7) Uani 1 1 d . . . . .
N006 N 0.7568(2) 0.7460(3) 0.32811(3) 0.0449(7) Uani 1 1 d . . . . .
N007 N 1.000000 1.000000 0.42330(7) 0.0506(14) Uani 1 3 d S T P . .
C008 C 0.8010(3) 0.9761(3) 0.38362(3) 0.0405(7) Uani 1 1 d . . . . .
C009 C 0.7365(3) 0.8471(3) 0.36166(3) 0.0399(7) Uani 1 1 d . . . . .
N00A N 0.5402(3) 0.5297(3) 0.31165(4) 0.0615(10) Uani 1 1 d . . . . .
C00B C 0.8358(3) 0.8851(3) 0.36740(3) 0.0375(7) Uani 1 1 d . . . . .
H00B H 0.881470 0.865879 0.363586 0.045 Uiso 1 1 calc R U . . .
C00C C 0.7070(3) 0.7815(3) 0.34955(3) 0.0400(7) Uani 1 1 d . . . . .
C00D C 0.6670(3) 0.8719(3) 0.36782(4) 0.0470(8) Uani 1 1 d . . . . .
H00D H 0.599093 0.844870 0.364548 0.056 Uiso 1 1 calc R U . . .
C00E C 0.8463(3) 1.0482(3) 0.39483(3) 0.0429(8) Uani 1 1 d . . . . .
H00E H 0.810713 1.078057 0.398927 0.052 Uiso 1 1 calc R U . . .
C00F C 0.7776(3) 0.8040(3) 0.33911(3) 0.0429(7) Uani 1 1 d . . . . .
H00F H 0.843758 0.863382 0.339878 0.052 Uiso 1 1 calc R U . . .
C00G C 0.7002(3) 0.9380(3) 0.37898(3) 0.0460(8) Uani 1 1 d . . . . .
H00G H 0.655007 0.955876 0.383207 0.055 Uiso 1 1 calc R U . . .
C00H C 0.9845(3) 1.1383(3) 0.41031(3) 0.0463(8) Uani 1 1 d . . . . .
H00A H 0.954287 1.183486 0.411213 0.056 Uiso 1 1 calc R U . . .
H00C H 1.059241 1.182680 0.408749 0.056 Uiso 1 1 calc R U . . .
C00I C 0.6618(3) 0.6612(3) 0.32690(4) 0.0445(8) Uani 1 1 d . . . . .
C00J C 0.6065(3) 0.6941(3) 0.34803(4) 0.0477(8) Uani 1 1 d . . . . .
H00J H 0.555896 0.676551 0.354646 0.057 Uiso 1 1 calc R U . . .
C00K C 0.9675(4) 1.0771(4) 0.42329(4) 0.0527(9) Uani 1 1 d . . . . .
H00H H 1.004786 1.126953 0.430402 0.063 Uiso 1 1 calc R U . . .
H00I H 0.893307 1.042078 0.425463 0.063 Uiso 1 1 calc R U . . .
C00L C 0.6416(3) 0.5946(3) 0.31488(4) 0.0499(9) Uani 1 1 d . . . . .
C00M C 0.5838(3) 0.6343(3) 0.33657(4) 0.0494(9) Uani 1 1 d . . . . .
H00M H 0.517205 0.576572 0.335292 0.059 Uiso 1 1 calc R U . . .
C00N C 0.7258(3) 0.6029(4) 0.30733(4) 0.0545(9) Uani 1 1 d . . . . .
H00N H 0.794726 0.650146 0.309751 0.065 Uiso 1 1 calc R U . . .
C00O C 0.5982(5) 0.4690(4) 0.29286(5) 0.0708(13) Uani 1 1 d . . . . .
H00O H 0.580376 0.423334 0.285626 0.085 Uiso 1 1 calc R U . . .
C00P C 0.7039(4) 0.5385(4) 0.29609(4) 0.0626(11) Uani 1 1 d . . . . .
H00P H 0.757859 0.541535 0.290895 0.075 Uiso 1 1 calc R U . . .
C00Q C 0.5197(4) 0.4702(4) 0.30087(6) 0.0685(14) Uani 1 1 d . . . . .
H00Q H 0.449826 0.426910 0.298436 0.082 Uiso 1 1 calc R U . . .
O00R O 0.6918(7) 0.9584(8) 0.42758(11) 0.0551(16) Uani 0.330(7) 1 d D U P A 1
O00S O 1.000000 1.000000 0.32243(15) 0.123(4) Uani 1 3 d S T P . .
O00T O 0.6213(9) 0.8703(7) 0.40800(10) 0.0617(17) Uani 0.330(7) 1 d D U P A 1
C00U C 0.2833(12) 0.2569(13) 0.27418(12) 0.083(3) Uani 0.754(12) 1 d D U P B 1
O00V O 0.9292(5) 0.8990(5) 0.30364(7) 0.1157(19) Uani 1 1 d . . . . .
N00W N 0.3611(6) 0.3369(6) 0.27520(9) 0.092(2) Uani 0.754(12) 1 d D U P B 1
C2 C 0.1833(8) 0.1569(7) 0.27473(13) 0.106(3) Uani 0.754(12) 1 d D U P B 1
H2A H 0.176202 0.116433 0.266861 0.159 Uiso 0.754(12) 1 calc R U P B 1
H2B H 0.126124 0.170809 0.275160 0.159 Uiso 0.754(12) 1 calc R U P B 1
H2C H 0.182263 0.118306 0.282535 0.159 Uiso 0.754(12) 1 calc R U P B 1
O00U O 0.5592(10) 0.8553(7) 0.40829(10) 0.067(2) Uani 0.337(7) 1 d D U P A 2
O1 O 0.7067(7) 0.9705(9) 0.42242(13) 0.0590(17) Uani 0.337(7) 1 d D U P A 2
N3 N 0.319(4) 0.283(4) 0.2849(3) 0.170(13) Uani 0.246(12) 1 d D U P B -2
C6 C 0.250(2) 0.221(2) 0.2603(2) 0.087(7) Uani 0.246(12) 1 d D U P B -2
H6A H 0.231848 0.268342 0.256066 0.130 Uiso 0.246(12) 1 d R U P B -2
H6B H 0.303028 0.217103 0.255286 0.130 Uiso 0.246(12) 1 d R U P B -2
H6C H 0.188248 0.152353 0.260846 0.130 Uiso 0.246(12) 1 d R U P B -2
C1 C 0.287(5) 0.255(5) 0.2741(3) 0.101(10) Uani 0.246(12) 1 d D U P B -2

loop_
_atom_site_aniso_label
_atom_site_aniso_U_11
_atom_site_aniso_U_22
_atom_site_aniso_U_33
_atom_site_aniso_U_23
_atom_site_aniso_U_13
_atom_site_aniso_U_12
Fe01 0.0397(4) 0.0397(4) 0.0270(6) 0.000 0.000 0.0199(2)
Cl02 0.0525(7) 0.0525(7) 0.0518(10) -0.0241(5) 0.0241(5) 0.0036(8)
Cl00 0.0741(10) 0.0741(10) 0.102(2) 0.000 0.000 0.0370(5)
N004 0.0399(15) 0.0411(13) 0.0304(14) 0.0000(10) 0.0012(11) 0.0194(12)
N005 0.0488(16) 0.0464(16) 0.0300(15) -0.0009(10) 0.0011(10) 0.0241(14)
N006 0.0434(15) 0.0531(17) 0.0360(14) -0.0039(12) -0.0019(11) 0.0226(13)
N007 0.055(2) 0.055(2) 0.042(3) 0.000 0.000 0.0275(11)
C008 0.0450(17) 0.0464(17) 0.0302(15) -0.0031(12) 0.0002(12) 0.0228(14)
C009 0.0406(17) 0.0421(16) 0.0340(16) 0.0013(13) 0.0000(12) 0.0185(14)
N00A 0.057(2) 0.062(2) 0.0497(18) -0.0164(16) -0.0003(15) 0.0187(18)
C00B 0.0419(16) 0.0416(16) 0.0304(14) -0.0004(12) -0.0002(11) 0.0219(13)
C00C 0.0410(16) 0.0421(16) 0.0362(16) -0.0010(12) -0.0011(12) 0.0203(13)
C00D 0.0422(17) 0.060(2) 0.0397(17) -0.0014(15) -0.0008(13) 0.0261(16)
C00E 0.0508(18) 0.0495(18) 0.0318(15) -0.0025(13) 0.0026(13) 0.0275(15)
C00F 0.0409(16) 0.0470(17) 0.0361(16) -0.0018(13) 0.0001(12) 0.0185(14)
C00G 0.0459(18) 0.059(2) 0.0369(16) -0.0027(14) 0.0025(13) 0.0293(16)
C00H 0.055(2) 0.0491(19) 0.0363(16) -0.0086(14) -0.0017(14) 0.0272(16)
C00I 0.0469(18) 0.0504(18) 0.0371(17) -0.0035(13) -0.0037(13) 0.0251(15)
C00J 0.0441(18) 0.0541(19) 0.0387(17) -0.0012(14) 0.0020(13) 0.0198(16)
C00K 0.065(2) 0.064(2) 0.0298(16) -0.0069(15) 0.0007(15) 0.0325(18)
C00L 0.057(2) 0.054(2) 0.0393(18) -0.0053(15) -0.0022(14) 0.0276(17)
C00M 0.0459(18) 0.0495(19) 0.0430(18) -0.0049(14) -0.0033(14) 0.0165(15)
C00N 0.057(2) 0.066(2) 0.049(2) -0.0131(17) -0.0072(16) 0.0368(19)
C00O 0.085(3) 0.068(3) 0.046(2) -0.017(2) 0.000(2) 0.028(3)
C00P 0.074(3) 0.072(3) 0.047(2) -0.0154(19) -0.0001(19) 0.041(2)
C00Q 0.065(3) 0.067(3) 0.054(3) -0.019(2) 0.0004(19) 0.019(2)
O00R 0.047(3) 0.056(3) 0.056(3) -0.019(3) 0.020(3) 0.022(2)
O00S 0.122(6) 0.122(6) 0.125(9) 0.000 0.000 0.061(3)
O00T 0.065(3) 0.049(2) 0.052(2) -0.026(2) 0.015(3) 0.014(2)
C00U 0.092(5) 0.106(6) 0.079(5) -0.019(5) -0.027(4) 0.070(5)
O00V 0.118(4) 0.085(3) 0.142(5) -0.009(3) -0.029(4) 0.049(3)
N00W 0.079(4) 0.102(5) 0.092(5) -0.007(4) -0.014(4) 0.044(4)
C2 0.100(6) 0.094(6) 0.128(8) 0.007(6) -0.005(6) 0.053(5)
O00U 0.075(4) 0.040(3) 0.053(3) -0.028(3) -0.002(4) 0.004(3)
O1 0.051(3) 0.060(3) 0.060(3) -0.014(3) 0.021(3) 0.023(2)
N3 0.157(19) 0.145(19) 0.15(2) -0.008(18) -0.031(18) 0.028(18)
C6 0.092(13) 0.090(13) 0.093(14) -0.024(11) -0.033(11) 0.057(11)
C1 0.104(13) 0.109(13) 0.091(13) -0.016(13) -0.018(13) 0.055(13)

loop_
_atom_type_symbol
_atom_type_description
_atom_type_scat_dispersion_real
_atom_type_scat_dispersion_imag
_atom_type_scat_source
C C 0.0181 0.0091 'International Tables Vol C Tables 4.2.6.8 and 6.1.1.4'
H H 0.0000 0.0000 'International Tables Vol C Tables 4.2.6.8 and 6.1.1.4'
Cl Cl 0.3639 0.7018 'International Tables Vol C Tables 4.2.6.8 and 6.1.1.4'
Fe Fe -1.1336 3.1974 'International Tables Vol C Tables 4.2.6.8 and 6.1.1.4'
N N 0.0311 0.0180 'International Tables Vol C Tables 4.2.6.8 and 6.1.1.4'
O O 0.0492 0.0322 'International Tables Vol C Tables 4.2.6.8 and 6.1.1.4'

loop_
_geom_angle_atom_site_label_1
_geom_angle_atom_site_label_2
_geom_angle_atom_site_label_3
_geom_angle
_geom_angle_site_symmetry_1
_geom_angle_site_symmetry_3
_geom_angle_publ_flag
N004 Fe01 N004 95.28(12) . 3_675 ?
N004 Fe01 N004 95.28(12) . 2_765 ?
N004 Fe01 N004 95.28(12) 2_765 3_675 ?
N005 Fe01 N004 175.15(12) . 2_765 ?
N005 Fe01 N004 88.43(13) . 3_675 ?
N005 Fe01 N004 88.44(13) 2_765 . ?
N005 Fe01 N004 175.15(12) 2_765 3_675 ?
N005 Fe01 N004 81.24(13) 3_675 3_675 ?
N005 Fe01 N004 81.24(14) . . ?
N005 Fe01 N004 175.15(12) 3_675 . ?
N005 Fe01 N004 81.24(13) 2_765 2_765 ?
N005 Fe01 N004 88.44(13) 3_675 2_765 ?
N005 Fe01 N005 95.23(14) . 3_675 ?
N005 Fe01 N005 95.22(14) 3_675 2_765 ?
N005 Fe01 N005 95.23(14) . 2_765 ?
O00R Cl02 O00R 126.3(9) . 10_455 ?
O00T Cl02 O00R 97.5(6) 10_455 . ?
O00T Cl02 O00R 99.1(6) 10_455 10_455 ?
O00T Cl02 O00R 97.5(6) . 10_455 ?
O00T Cl02 O00R 99.1(6) . . ?
O00T Cl02 O00T 142.6(9) 10_455 . ?
O00U Cl02 O00R 95.6(6) . 10_455 ?
O00U Cl02 O00R 124.3(7) 10_455 10_455 ?
O00U Cl02 O00U 85.9(10) 10_455 . ?
O1 Cl02 O00R 110.5(7) . 10_455 ?
O1 Cl02 O00R 20.8(4) 10_455 10_455 ?
O1 Cl02 O00U 120.4(7) 10_455 10_455 ?
O1 Cl02 O00U 120.4(7) . . ?
O1 Cl02 O00U 116.3(7) 10_455 . ?
O1 Cl02 O00U 116.3(7) . 10_455 ?
O1 Cl02 O1 99.2(10) . 10_455 ?
O00S Cl00 O00V 111.1(3) . . ?
O00S Cl00 O00V 111.1(3) . 3_675 ?
O00S Cl00 O00V 111.1(3) . 2_765 ?
O00V Cl00 O00V 107.8(3) 2_765 3_675 ?
O00V Cl00 O00V 107.8(3) 2_765 . ?
O00V Cl00 O00V 107.8(4) . 3_675 ?
C008 N004 Fe01 113.1(2) . . ?
C00B N004 Fe01 128.6(2) . . ?
C00B N004 C008 118.1(3) . . ?
C00E N005 Fe01 115.1(2) . . ?
C00E N005 C00H 119.1(3) . . ?
C00H N005 Fe01 125.8(3) . . ?
C00I N006 C00F 118.2(3) . . ?
C00K N007 C00K 119.999(9) . 2_765 ?
C00K N007 C00K 120.001(10) . 3_675 ?
C00K N007 C00K 120.000(9) 2_765 3_675 ?
N004 C008 C00E 113.1(3) . . ?
N004 C008 C00G 122.6(3) . . ?
C00G C008 C00E 124.3(3) . . ?
C00B C009 C00C 120.4(3) . . ?
C00D C009 C00B 118.1(3) . . ?
C00D C009 C00C 121.5(3) . . ?
C00Q N00A C00L 118.0(4) . . ?
N004 C00B C009 122.8(3) . . ?
N004 C00B H00B 118.6 . . ?
C009 C00B H00B 118.6 . . ?
C00F C00C C009 121.4(3) . . ?
C00F C00C C00J 117.2(3) . . ?
C00J C00C C009 121.4(3) . . ?
C009 C00D H00D 120.4 . . ?
C009 C00D C00G 119.3(3) . . ?
C00G C00D H00D 120.4 . . ?
N005 C00E C008 117.1(3) . . ?
N005 C00E H00E 121.5 . . ?
C008 C00E H00E 121.5 . . ?
N006 C00F C00C 124.2(3) . . ?
N006 C00F H00F 117.9 . . ?
C00C C00F H00F 117.9 . . ?
C008 C00G C00D 118.9(3) . . ?
C008 C00G H00G 120.6 . . ?
C00D C00G H00G 120.6 . . ?
N005 C00H H00A 109.2 . . ?
N005 C00H H00C 109.2 . . ?
N005 C00H C00K 111.9(3) . . ?
H00A C00H H00C 107.9 . . ?
C00K C00H H00A 109.2 . . ?
C00K C00H H00C 109.2 . . ?
N006 C00I C00L 117.5(3) . . ?
N006 C00I C00M 122.0(3) . . ?
C00M C00I C00L 120.5(3) . . ?
C00C C00J H00J 120.6 . . ?
C00M C00J C00C 118.9(3) . . ?
C00M C00J H00J 120.6 . . ?
N007 C00K C00H 116.5(4) . . ?
N007 C00K H00H 108.2 . . ?
N007 C00K H00I 108.2 . . ?
C00H C00K H00H 108.2 . . ?
C00H C00K H00I 108.2 . . ?
H00H C00K H00I 107.3 . . ?
N00A C00L C00I 116.6(3) . . ?
N00A C00L C00N 123.3(4) . . ?
C00N C00L C00I 120.1(4) . . ?
C00I C00M H00M 120.3 . . ?
C00J C00M C00I 119.4(4) . . ?
C00J C00M H00M 120.3 . . ?
C00L C00N H00N 120.7 . . ?
C00P C00N C00L 118.6(4) . . ?
C00P C00N H00N 120.7 . . ?
C00P C00O H00O 120.8 . . ?
C00P C00O C00Q 118.3(4) . . ?
C00Q C00O H00O 120.8 . . ?
C00N C00P C00O 118.2(4) . . ?
C00N C00P H00P 120.9 . . ?
C00O C00P H00P 120.9 . . ?
N00A C00Q C00O 123.5(5) . . ?
N00A C00Q H00Q 118.3 . . ?
C00O C00Q H00Q 118.3 . . ?
N00W C00U C2 172.7(14) . . ?
C00U C2 H2A 109.5 . . ?
C00U C2 H2B 109.5 . . ?
C00U C2 H2C 109.5 . . ?
H2A C2 H2B 109.5 . . ?
H2A C2 H2C 109.5 . . ?
H2B C2 H2C 109.5 . . ?
H6A C6 H6B 109.6 . . ?
H6A C6 H6C 109.5 . . ?
H6B C6 H6C 109.5 . . ?
C1 C6 H6A 111.1 . . ?
C1 C6 H6B 109.7 . . ?
C1 C6 H6C 107.5 . . ?
N3 C1 C6 178(7) . . ?

loop_
_geom_bond_atom_site_label_1
_geom_bond_atom_site_label_2
_geom_bond_distance
_geom_bond_site_symmetry_2
_geom_bond_publ_flag
Fe01 N004 1.983(3) . ?
Fe01 N004 1.983(3) 2_765 ?
Fe01 N004 1.983(3) 3_675 ?
Fe01 N005 1.967(4) . ?
Fe01 N005 1.967(4) 3_675 ?
Fe01 N005 1.967(4) 2_765 ?
Cl02 O00R 1.549(11) 10_455 ?
Cl02 O00R 1.549(11) . ?
Cl02 O00T 1.456(8) . ?
Cl02 O00T 1.456(8) 10_455 ?
Cl02 O00U 1.412(7) . ?
Cl02 O00U 1.412(7) 10_455 ?
Cl02 O1 1.386(10) . ?
Cl02 O1 1.386(10) 10_455 ?
Cl00 O00S 1.366(15) . ?
Cl00 O00V 1.415(6) 2_765 ?
Cl00 O00V 1.415(6) 3_675 ?
Cl00 O00V 1.415(6) . ?
N004 C008 1.359(4) . ?
N004 C00B 1.341(4) . ?
N005 C00E 1.271(5) . ?
N005 C00H 1.466(4) . ?
N006 C00F 1.330(4) . ?
N006 C00I 1.334(5) . ?
N007 C00K 1.433(5) 3_675 ?
N007 C00K 1.433(5) . ?
N007 C00K 1.433(5) 2_765 ?
C008 C00E 1.455(5) . ?
C008 C00G 1.377(5) . ?
C009 C00B 1.400(5) . ?
C009 C00C 1.471(5) . ?
C009 C00D 1.389(5) . ?
N00A C00L 1.347(6) . ?
N00A C00Q 1.324(6) . ?
C00B H00B 0.9300 . ?
C00C C00F 1.390(5) . ?
C00C C00J 1.400(5) . ?
C00D H00D 0.9300 . ?
C00D C00G 1.396(5) . ?
C00E H00E 0.9300 . ?
C00F H00F 0.9300 . ?
C00G H00G 0.9300 . ?
C00H H00A 0.9700 . ?
C00H H00C 0.9700 . ?
C00H C00K 1.526(5) . ?
C00I C00L 1.482(5) . ?
C00I C00M 1.397(5) . ?
C00J H00J 0.9300 . ?
C00J C00M 1.379(5) . ?
C00K H00H 0.9700 . ?
C00K H00I 0.9700 . ?
C00L C00N 1.402(6) . ?
C00M H00M 0.9300 . ?
C00N H00N 0.9300 . ?
C00N C00P 1.399(6) . ?
C00O H00O 0.9300 . ?
C00O C00P 1.406(8) . ?
C00O C00Q 1.412(8) . ?
C00P H00P 0.9300 . ?
C00Q H00Q 0.9300 . ?
C00U N00W 1.165(13) . ?
C00U C2 1.471(14) . ?
C2 H2A 0.9600 . ?
C2 H2B 0.9600 . ?
C2 H2C 0.9600 . ?
N3 C1 1.166(12) . ?
C6 H6A 0.9589 . ?
C6 H6B 0.9595 . ?
C6 H6C 0.9601 . ?
C6 C1 1.472(13) . ?

loop_
_geom_torsion_atom_site_label_1
_geom_torsion_atom_site_label_2
_geom_torsion_atom_site_label_3
_geom_torsion_atom_site_label_4
_geom_torsion
_geom_torsion_site_symmetry_1
_geom_torsion_site_symmetry_2
_geom_torsion_site_symmetry_3
_geom_torsion_site_symmetry_4
_geom_torsion_publ_flag
Fe01 N004 C008 C00E 7.0(4) . . . . ?
Fe01 N004 C008 C00G -172.0(3) . . . . ?
Fe01 N004 C00B C009 174.6(3) . . . . ?
Fe01 N005 C00E C008 1.5(4) . . . . ?
Fe01 N005 C00H C00K -82.6(4) . . . . ?
N004 C008 C00E N005 -5.7(5) . . . . ?
N004 C008 C00G C00D -3.3(6) . . . . ?
N005 C00H C00K N007 54.0(5) . . . . ?
N006 C00I C00L N00A -160.5(4) . . . . ?
N006 C00I C00L C00N 18.0(6) . . . . ?
N006 C00I C00M C00J -3.0(6) . . . . ?
C008 N004 C00B C009 -0.3(5) . . . . ?
C009 C00C C00F N006 177.9(3) . . . . ?
C009 C00C C00J C00M -178.8(4) . . . . ?
C009 C00D C00G C008 -0.4(6) . . . . ?
N00A C00L C00N C00P -1.9(7) . . . . ?
C00B N004 C008 C00E -177.4(3) . . . . ?
C00B N004 C008 C00G 3.6(5) . . . . ?
C00B C009 C00C C00F -40.8(5) . . . . ?
C00B C009 C00C C00J 139.4(4) . . . . ?
C00B C009 C00D C00G 3.5(5) . . . . ?
C00C C009 C00B N004 177.7(3) . . . . ?
C00C C009 C00D C00G -177.4(3) . . . . ?
C00C C00J C00M C00I 1.1(6) . . . . ?
C00D C009 C00B N004 -3.2(5) . . . . ?
C00D C009 C00C C00F 140.1(4) . . . . ?
C00D C009 C00C C00J -39.7(5) . . . . ?
C00E N005 C00H C00K 97.2(4) . . . . ?
C00E C008 C00G C00D 177.8(3) . . . . ?
C00F N006 C00I C00L -177.1(3) . . . . ?
C00F N006 C00I C00M 2.2(6) . . . . ?
C00F C00C C00J C00M 1.3(6) . . . . ?
C00G C008 C00E N005 173.3(4) . . . . ?
C00H N005 C00E C008 -178.3(3) . . . . ?
C00I N006 C00F C00C 0.5(6) . . . . ?
C00I C00L C00N C00P 179.7(4) . . . . ?
C00J C00C C00F N006 -2.3(5) . . . . ?
C00K N007 C00K C00H -108.3(6) 2_765 . . . ?
C00K N007 C00K C00H 71.5(7) 3_675 . . . ?
C00L N00A C00Q C00O 2.0(9) . . . . ?
C00L C00I C00M C00J 176.3(4) . . . . ?
C00L C00N C00P C00O 0.4(7) . . . . ?
C00M C00I C00L N00A 20.1(6) . . . . ?
C00M C00I C00L C00N -161.3(4) . . . . ?
C00P C00O C00Q N00A -3.4(10) . . . . ?
C00Q N00A C00L C00I 179.2(5) . . . . ?
C00Q N00A C00L C00N 0.7(7) . . . . ?
C00Q C00O C00P C00N 2.0(8) . . . . ?
